data_2201002
loop_
_publ_author_name
'Albada, Gerard A. van'
'Mutikainen, Ilpo'
'Turpeinen, Urho'
'Reedijk, Jan'

_publ_section_title
;
 Redetermination of bis(2-aminopyrimidine)bis(nitrato)copper(II)
;
_journal_issue 2
_journal_name_full 'Acta Crystallographica Section E'
_journal_page_first m55
_journal_page_last m57
_journal_paper_doi 10.1107/S1600536802000673
_journal_volume 58
_journal_year 2002
_chemical_formula_iupac '[Cu (N O3)2 (C4 H5 N3)]'
_chemical_formula_moiety 'C8 H10 Cu N8 O6'
_chemical_formula_sum 'C8 H10 Cu N8 O6'
_chemical_formula_weight 377.78
_chemical_name_systematic
;
 ?
;
_space_group_IT_number 2
_symmetry_cell_setting triclinic
_symmetry_space_group_name_Hall '-P 1'
_symmetry_space_group_name_H-M 'P -1'
_atom_sites_solution_hydrogens geom
_atom_sites_solution_primary direct
_atom_sites_solution_secondary difmap
_audit_creation_method SHELXL-97
_cell_angle_alpha 81.02(3)
_cell_angle_beta 81.46(3)
_cell_angle_gamma 69.51(3)
_cell_formula_units_Z 1
_cell_length_a 5.6910(10)
_cell_length_b 7.091(2)
_cell_length_c 8.983(2)
_cell_measurement_reflns_used 25
_cell_measurement_temperature 193(2)
_cell_measurement_theta_max 27
_cell_measurement_theta_min 12
_cell_volume 333.68(15)
_computing_cell_refinement 'CAD-4 Software'
_computing_data_collection 'CAD-4 Software (Enraf-Nonius, 1985)'
_computing_data_reduction 'XCAD4 (Harms, 1996)'
_computing_molecular_graphics 'SHELXTL-PC (Sheldrick, 1995)'
_computing_publication_material SHELXL97
_computing_structure_refinement 'SHELXL97 (Sheldrick, 1997)'
_computing_structure_solution 'SHELXS97 (Sheldrick, 1997)'
_diffrn_ambient_temperature 193(2)
_diffrn_measured_fraction_theta_full .989
_diffrn_measured_fraction_theta_max .989
_diffrn_measurement_device_type 'Enraf-nonius CAD-4'
_diffrn_measurement_method \w-2\q
_diffrn_radiation_monochromator graphite
_diffrn_radiation_source 'fine-focus sealed tube'
_diffrn_radiation_type CuK\a
_diffrn_radiation_wavelength 1.54180
_diffrn_reflns_av_R_equivalents .042
_diffrn_reflns_av_sigmaI/netI .044
_diffrn_reflns_limit_h_max 6
_diffrn_reflns_limit_h_min -6
_diffrn_reflns_limit_k_max 8
_diffrn_reflns_limit_k_min -8
_diffrn_reflns_limit_l_max 10
_diffrn_reflns_limit_l_min -10
_diffrn_reflns_number 2565
_diffrn_reflns_theta_full 66.9
_diffrn_reflns_theta_max 66.9
_diffrn_reflns_theta_min 5.0
_diffrn_standards_decay_% 2.0
_diffrn_standards_interval_count 200
_diffrn_standards_number 3
_exptl_absorpt_coefficient_mu 2.82
_exptl_absorpt_correction_T_max .844
_exptl_absorpt_correction_T_min .580
_exptl_absorpt_correction_type '\y scan'
_exptl_absorpt_process_details '(North et al., 1968)'
_exptl_crystal_colour purple
_exptl_crystal_density_diffrn 1.880
_exptl_crystal_density_method 'not measured'
_exptl_crystal_description plate
_exptl_crystal_F_000 191
_exptl_crystal_size_max .50
_exptl_crystal_size_mid .20
_exptl_crystal_size_min .06
_refine_diff_density_max .59
_refine_diff_density_min -.51
_refine_ls_extinction_method none
_refine_ls_goodness_of_fit_ref .81
_refine_ls_hydrogen_treatment constr
_refine_ls_matrix_type full
_refine_ls_number_parameters 106
_refine_ls_number_reflns 1177
_refine_ls_number_restraints 0
_refine_ls_restrained_S_all .81
_refine_ls_R_factor_all .034
_refine_ls_R_factor_gt .034
_refine_ls_shift/su_max <0.001
_refine_ls_shift/su_mean .000
_refine_ls_structure_factor_coef Fsqd
_refine_ls_weighting_details 'calc w = 1/[\s^2^(Fo^2^)+(0.0864P)^2^+0.6111P] where P = (Fo^2^+2Fc^2^)/3'
_refine_ls_weighting_scheme calc
_refine_ls_wR_factor_gt .100
_refine_ls_wR_factor_ref .100
_reflns_number_gt 1164
_reflns_number_total 1177
_reflns_threshold_expression I>2\s(I)
_cod_data_source_file ya6082.cif
_cod_data_source_block I
_cod_depositor_comments
;
The following automatic conversions were performed:
'_symmetry_cell_setting' value 'Triclinic' changed to 'triclinic'
according to '/home/saulius/struct/CIF-dictionaries/cif_core.dic'
dictionary named 'cif_core.dic' version 2.4.1 from 2010-06-29.

Automatic conversion script
Id: cif_fix_enum 1527 2010-12-29 10:47:43Z saulius 

The following automatic conversions were performed:

'_symmetry_cell_setting' value 'Triclinic' changed to 'triclinic'
according to /home/saulius/struct/CIF-dictionaries/cif_core.dic
dictionary named 'cif_core.dic' version 2.4.1 from 2010-06-29.

Automatic conversion script
Id: cif_fix_values 1715 2011-07-08 13:25:40Z adriana 
;
_cod_original_cell_volume 333.68(13)
_cod_database_code 2201002
_cod_database_fobs_code 2201002

loop_
_symmetry_equiv_pos_as_xyz
'x, y, z'
'-x, -y, -z'

loop_
_atom_site_label
_atom_site_fract_x
_atom_site_fract_y
_atom_site_fract_z
_atom_site_U_iso_or_equiv
_atom_site_adp_type
_atom_site_calc_flag
_atom_site_refinement_flags
_atom_site_occupancy
_atom_site_disorder_assembly
_atom_site_disorder_group
_atom_site_type_symbol
Cu1 .5000 .5000 .5000 .0186(2) Uani d S 1 . . Cu
N11 .5748(4) .3868(3) .3024(2) .0202(4) Uani d . 1 . . N
C12 .7395(4) .4280(4) .1862(3) .0213(5) Uani d . 1 . . C
N13 .7939(4) .3443(3) .0557(2) .0258(5) Uani d . 1 . . N
C14 .6782(6) .2166(4) .0410(3) .0317(6) Uani d . 1 . . C
H14A .7144 .1566 -.0485 .038 Uiso calc R 1 . . H
C15 .5054(5) .1679(4) .1526(3) .0328(6) Uani d . 1 . . C
H15A .4238 .0797 .1391 .039 Uiso calc R 1 . . H
C16 .4617(5) .2561(4) .2828(3) .0256(5) Uani d . 1 . . C
H16A .3498 .2248 .3609 .031 Uiso calc R 1 . . H
N17 .8545(4) .5579(4) .1997(2) .0307(5) Uani d . 1 . . N
H17A .9582 .5848 .1267 .037 Uiso calc R 1 . . H
H17B .8251 .6150 .2814 .037 Uiso calc R 1 . . H
N1 .1513(4) .8182(3) .3861(2) .0252(5) Uani d . 1 . . N
O11 .3881(3) .7814(3) .3944(2) .0260(4) Uani d . 1 . . O
O12 .0615(3) .6844(3) .4462(2) .0316(4) Uani d . 1 . . O
O13 .0305(4) .9793(3) .3199(3) .0462(6) Uani d . 1 . . O

loop_
_atom_site_aniso_label
_atom_site_aniso_U_11
_atom_site_aniso_U_22
_atom_site_aniso_U_33
_atom_site_aniso_U_12
_atom_site_aniso_U_13
_atom_site_aniso_U_23
Cu1 .0175(3) .0212(3) .0152(3) -.0044(2) -.00064(19) -.00264(19)
N11 .0152(9) .0260(10) .0183(9) -.0059(8) -.0007(7) -.0027(8)
C12 .0172(11) .0267(12) .0191(11) -.0056(9) -.0029(9) -.0028(9)
N13 .0249(11) .0346(11) .0203(10) -.0125(9) .0007(8) -.0071(9)
C14 .0397(15) .0390(15) .0225(13) -.0196(12) .0022(11) -.0111(11)
C15 .0368(15) .0407(15) .0302(14) -.0236(13) -.0003(11) -.0093(12)
C16 .0235(12) .0307(13) .0239(12) -.0116(10) -.0003(10) -.0027(10)
N17 .0332(12) .0467(14) .0213(10) -.0252(11) .0085(9) -.0136(10)
N1 .0241(11) .0278(11) .0200(10) -.0028(9) -.0030(8) -.0051(9)
O11 .0227(9) .0273(9) .0260(9) -.0067(7) -.0018(7) -.0018(7)
O12 .0271(10) .0403(11) .0311(10) -.0145(8) -.0023(8) -.0078(8)
O13 .0400(12) .0385(12) .0422(12) .0076(10) -.0126(10) .0066(10)

loop_
_atom_type_symbol
_atom_type_description
_atom_type_scat_dispersion_real
_atom_type_scat_dispersion_imag
_atom_type_scat_source
C C .0181 .0091 'International Tables Vol C Tables 4.2.6.8 and 6.1.1.4'
H H .0000 .0000 'International Tables Vol C Tables 4.2.6.8 and 6.1.1.4'
N N .0311 .0180 'International Tables Vol C Tables 4.2.6.8 and 6.1.1.4'
O O .0492 .0322 'International Tables Vol C Tables 4.2.6.8 and 6.1.1.4'
Cu Cu -1.9646 .5888 'International Tables Vol C Tables 4.2.6.8 and 6.1.1.4'

loop_
_geom_angle_atom_site_label_1
_geom_angle_atom_site_label_2
_geom_angle_atom_site_label_3
_geom_angle_site_symmetry_1
_geom_angle_site_symmetry_3
_geom_angle
_geom_angle_publ_flag
N11 Cu1 N11 2_666 . 180.0 no
N11 Cu1 O11 2_666 2_666 90.57(8) no
N11 Cu1 O11 . 2_666 89.43(8) no
N11 Cu1 O11 2_666 . 89.43(8) no
N11 Cu1 O11 . . 90.57(8) yes
N11 Cu1 O12 . . 90.37(2) yes
O11 Cu1 O11 2_666 . 180.0 no
C16 N11 C12 . . 117.3(2) ?
C16 N11 Cu1 . . 118.18(16) ?
C12 N11 Cu1 . . 124.46(16) ?
N17 C12 N13 . . 117.0(2) ?
N17 C12 N11 . . 119.6(2) ?
N13 C12 N11 . . 123.5(2) ?
C14 N13 C12 . . 117.2(2) ?
N13 C14 C15 . . 123.2(2) ?
N13 C14 H14A . . 118.4 ?
C15 C14 H14A . . 118.4 ?
C16 C15 C14 . . 116.5(2) ?
C16 C15 H15A . . 121.8 ?
C14 C15 H15A . . 121.8 ?
N11 C16 C15 . . 122.3(2) ?
N11 C16 H16A . . 118.9 ?
C15 C16 H16A . . 118.9 ?
C12 N17 H17A . . 120.0 ?
C12 N17 H17B . . 120.0 ?
H17A N17 H17B . . 120.0 ?
O13 N1 O12 . . 124.2(2) ?
O13 N1 O11 . . 118.7(2) ?
O12 N1 O11 . . 117.1(2) ?
N1 O11 Cu1 . . 103.11(14) ?

loop_
_geom_bond_atom_site_label_1
_geom_bond_atom_site_label_2
_geom_bond_site_symmetry_2
_geom_bond_distance
_geom_bond_publ_flag
Cu1 N11 2_666 1.989(2) no
Cu1 N11 . 1.989(2) yes
Cu1 O11 2_666 1.9965(19) no
Cu1 O11 . 1.9965(19) yes
Cu1 O12 . 2.459(2) yes
N11 C16 . 1.344(3) ?
N11 C12 . 1.363(3) ?
C12 N17 . 1.332(3) ?
C12 N13 . 1.343(3) ?
N13 C14 . 1.323(4) ?
C14 C15 . 1.389(4) ?
C14 H14A . .930 ?
C15 C16 . 1.362(4) ?
C15 H15A . .930 ?
C16 H16A . .930 ?
N17 H17A . .860 ?
N17 H17B . .860 ?
N1 O13 . 1.221(3) ?
N1 O12 . 1.245(3) ?
N1 O11 . 1.291(3) ?

loop_
_geom_hbond_atom_site_label_D
_geom_hbond_atom_site_label_H
_geom_hbond_atom_site_label_A
_geom_hbond_site_symmetry_A
_geom_hbond_distance_DH
_geom_hbond_distance_HA
_geom_hbond_distance_DA
_geom_hbond_angle_DHA
_geom_hbond_publ_flag
N17 H17A N13 2_765 .860 2.116 2.976(3) 178.6 no
N17 H17B O11 . .860 2.486 3.026(3) 121.6 no
N17 H17B O12 1_655 .860 2.350 3.037(3) 137.1 no
